data_4127507
loop_
_publ_author_name
'Nakajima, Takayuki'
'Kamiryo, Yoshia'
'Kishimoto, Masayo'
'Imai, Kaho'
'Nakamae, Kanako'
'Ura, Yasuyuki'
'Tanase, Tomoaki'

_publ_section_title
;
 Synergistic Cu<sub>2</sub> Catalysts for Formic Acid Dehydrogenation.
;
_journal_issue 22
_journal_name_full 'Journal of the American Chemical Society'
_journal_page_first 8732
_journal_page_last 8736
_journal_paper_doi 10.1021/jacs.9b03532
_journal_volume 141
_journal_year 2019
_chemical_formula_moiety 'C150 H170 Cu6 F24 N6 P16'
_chemical_formula_sum 'C150 H170 Cu6 F24 N6 P16'
_chemical_formula_weight 3389.85
_space_group_crystal_system triclinic
_space_group_IT_number 2
_space_group_name_Hall '-P 1'
_space_group_name_H-M_alt 'P -1'
_symmetry_space_group_name_Hall '-P 1'
_symmetry_space_group_name_H-M 'P -1'
_atom_sites_solution_hydrogens geom
_atom_sites_solution_primary direct
_atom_sites_solution_secondary difmap
_cell_angle_alpha 102.267(4)
_cell_angle_beta 91.596(4)
_cell_angle_gamma 108.174(6)
_cell_formula_units_Z 1
_cell_length_a 14.838(5)
_cell_length_b 16.122(5)
_cell_length_c 20.858(6)
_cell_measurement_reflns_used 9658
_cell_measurement_temperature 153
_cell_measurement_theta_max 27.40
_cell_measurement_theta_min 3.00
_cell_volume 4609(2)
_computing_cell_refinement 'CrystalClear-SM Expert 2.0 r16'
_computing_data_collection 'CrystalClear-SM Expert 2.0 r16 (Rigaku, 2014)'
_computing_data_reduction 'CrystalClear-SM Expert 2.0 r16'
_computing_molecular_graphics 'CrystalStructure 4.2.5'
_computing_publication_material 'CrystalStructure 4.2.5 (Rigaku, 2017)'
_computing_structure_refinement 'SHELXL Version 2014/7 (Sheldrick, 2008)'
_computing_structure_solution 'SIR92 (Altomare, et al., 1994)'
_diffrn_ambient_temperature 153
_diffrn_detector_area_resol_mean 7.111
_diffrn_measured_fraction_theta_full 0.997
_diffrn_measured_fraction_theta_max 0.991
_diffrn_measurement_device_type 'Rigaku Saturn724'
_diffrn_measurement_method \w
_diffrn_radiation_type 'Mo K\a'
_diffrn_radiation_wavelength 0.71075
_diffrn_reflns_av_R_equivalents 0.0460
_diffrn_reflns_Laue_measured_fraction_full 0.997
_diffrn_reflns_Laue_measured_fraction_max 0.991
_diffrn_reflns_limit_h_max 18
_diffrn_reflns_limit_h_min -19
_diffrn_reflns_limit_k_max 20
_diffrn_reflns_limit_k_min -20
_diffrn_reflns_limit_l_max 26
_diffrn_reflns_limit_l_min -26
_diffrn_reflns_number 55963
_diffrn_reflns_point_group_measured_fraction_full 0.997
_diffrn_reflns_point_group_measured_fraction_max 0.991
_diffrn_reflns_theta_full 25.242
_diffrn_reflns_theta_max 27.424
_diffrn_reflns_theta_min 3.000
_diffrn_standards_number 0
_exptl_absorpt_coefficient_mu 0.886
_exptl_absorpt_correction_T_max 0.838
_exptl_absorpt_correction_T_min 0.716
_exptl_absorpt_correction_type multi-scan
_exptl_absorpt_process_details 'REQAB (Rigaku, 1998)'
_exptl_crystal_colour colorless
_exptl_crystal_density_diffrn 1.221
_exptl_crystal_density_method 'not measured'
_exptl_crystal_description prism
_exptl_crystal_F_000 1742.00
_exptl_crystal_size_max 0.200
_exptl_crystal_size_mid 0.200
_exptl_crystal_size_min 0.200
_refine_diff_density_max 1.35
_refine_diff_density_min -1.12
_refine_ls_extinction_method none
_refine_ls_goodness_of_fit_ref 1.093
_refine_ls_hydrogen_treatment mixed
_refine_ls_number_parameters 915
_refine_ls_number_reflns 20837
_refine_ls_number_restraints 0
_refine_ls_R_factor_all 0.1079
_refine_ls_R_factor_gt 0.0699
_refine_ls_shift/su_max 0.001
_refine_ls_structure_factor_coef Fsqd
_refine_ls_weighting_details 'w = 1/[\s^2^(Fo^2^)+(0.1061P)^2^+5.1839P] where P=(Fo^2^+2Fc^2^)/3'
_refine_ls_weighting_scheme calc
_refine_ls_wR_factor_gt 0.1788
_refine_ls_wR_factor_ref 0.2283
_reflns_Friedel_coverage 0.000
_reflns_number_gt 12946
_reflns_number_total 20837
_reflns_threshold_expression F^2^>2.0\s(F^2^)
_cod_data_source_file ja9b03532_si_002.cif
_cod_data_source_block 6a
_cod_database_code 4127507

loop_
_space_group_symop_id
_space_group_symop_operation_xyz
1 +X,+Y,+Z
2 -X,-Y,-Z

loop_
_atom_site_label
_atom_site_type_symbol
_atom_site_fract_x
_atom_site_fract_y
_atom_site_fract_z
_atom_site_U_iso_or_equiv
_atom_site_adp_type
_atom_site_occupancy
_atom_site_site_symmetry_order
_atom_site_calc_flag
_atom_site_refinement_flags_posn
_atom_site_refinement_flags_adp
Cu1 Cu 0.73356(4) 0.66477(3) 0.35204(2) 0.03581(14) Uani 1 1 d . .
Cu2 Cu 0.77310(4) 0.79704(3) 0.28746(3) 0.03684(14) Uani 1 1 d . .
Cu3 Cu 0.69846(4) 0.64137(3) 0.20458(3) 0.03753(15) Uani 1 1 d . .
P1 P 0.63997(8) 0.51937(7) 0.33535(5) 0.0353(2) Uani 1 1 d . .
P2 P 0.64892(9) 0.48954(7) 0.18729(5) 0.0385(3) Uani 1 1 d . .
P3 P 0.57713(8) 0.68133(8) 0.16093(5) 0.0385(3) Uani 1 1 d . .
P4 P 0.67256(8) 0.86279(8) 0.25552(6) 0.0372(2) Uani 1 1 d . .
P5 P 0.88988(8) 0.68280(8) 0.37979(6) 0.0381(3) Uani 1 1 d . .
P6 P 0.91820(8) 0.85923(7) 0.34157(5) 0.0362(2) Uani 1 1 d . .
P7 P 1.26142(11) 0.77419(12) 0.36203(8) 0.0628(4) Uani 1 1 d . .
P8 P 0.44789(13) 1.15545(10) 0.21284(10) 0.0702(5) Uani 1 1 d . .
F1 F 1.3287(2) 0.7545(2) 0.30596(19) 0.0728(9) Uani 1 1 d . .
F2 F 1.2207(3) 0.6690(3) 0.3587(2) 0.0814(11) Uani 1 1 d . .
F3 F 1.1798(3) 0.7621(3) 0.30614(18) 0.0748(10) Uani 1 1 d . .
F4 F 1.3036(4) 0.8785(3) 0.3628(3) 0.1176(18) Uani 1 1 d . .
F5 F 1.3433(3) 0.7856(3) 0.4172(2) 0.0913(13) Uani 1 1 d . .
F6 F 1.1960(3) 0.7956(4) 0.4171(2) 0.125(2) Uani 1 1 d . .
F7 F 0.3737(5) 1.0852(3) 0.1554(3) 0.146(2) Uani 1 1 d . .
F8 F 0.4137(8) 1.2296(4) 0.1982(4) 0.215(5) Uani 1 1 d . .
F9 F 0.5193(8) 1.1852(8) 0.1636(6) 0.280(6) Uani 1 1 d . .
F10 F 0.4946(4) 1.0838(3) 0.2181(3) 0.135(2) Uani 1 1 d . .
F11 F 0.3813(5) 1.1234(6) 0.2603(3) 0.193(4) Uani 1 1 d . .
F12 F 0.5178(3) 1.2272(3) 0.2732(3) 0.1115(17) Uani 1 1 d . .
N1 N 0.6638(3) 0.7688(3) 0.47222(19) 0.0440(9) Uani 1 1 d . .
N2 N 0.8930(3) 0.7149(3) 0.1536(2) 0.0522(10) Uani 1 1 d . .
N3 N 0.8730(6) 1.1799(6) 0.2631(4) 0.116(3) Uani 1 1 d . .
C1 C 0.6898(3) 0.7331(3) 0.4258(2) 0.0442(11) Uani 1 1 d . .
C2 C 0.8233(4) 0.6928(3) 0.1767(2) 0.0486(11) Uani 1 1 d . .
C3 C 0.6563(3) 0.4437(3) 0.2605(2) 0.0410(10) Uani 1 1 d . .
H3A H 0.6065 0.3843 0.2542 0.049 Uiso 1 1 calc R U
H3B H 0.7192 0.4355 0.2658 0.049 Uiso 1 1 calc R U
C4 C 0.5223(4) 0.4410(3) 0.1541(2) 0.0444(11) Uani 1 1 d . .
H4A H 0.5027 0.3747 0.1450 0.053 Uiso 1 1 calc R U
H4B H 0.4825 0.4615 0.1870 0.053 Uiso 1 1 calc R U
C5 C 0.5068(4) 0.4702(3) 0.0894(2) 0.0486(12) Uani 1 1 d . .
H5A H 0.5683 0.5103 0.0804 0.058 Uiso 1 1 calc R U
H5B H 0.4861 0.4163 0.0524 0.058 Uiso 1 1 calc R U
C6 C 0.4332(4) 0.5184(3) 0.0920(2) 0.0512(13) Uani 1 1 d . .
H6A H 0.3703 0.4758 0.0961 0.061 Uiso 1 1 calc R U
H6B H 0.4286 0.5362 0.0498 0.061 Uiso 1 1 calc R U
C7 C 0.4545(3) 0.6031(3) 0.1491(2) 0.0447(11) Uani 1 1 d . .
H7A H 0.4399 0.5835 0.1906 0.054 Uiso 1 1 calc R U
H7B H 0.4106 0.6360 0.1412 0.054 Uiso 1 1 calc R U
C8 C 0.5589(3) 0.7763(3) 0.2190(2) 0.0434(10) Uani 1 1 d . .
H8A H 0.5228 0.7543 0.2546 0.052 Uiso 1 1 calc R U
H8B H 0.5204 0.8032 0.1956 0.052 Uiso 1 1 calc R U
C9 C 0.6580(3) 0.4669(3) 0.4019(2) 0.0423(10) Uani 1 1 d . .
C10 C 0.7287(4) 0.4265(4) 0.4017(3) 0.0562(13) Uani 1 1 d . .
H10 H 0.7612 0.4168 0.3637 0.067 Uiso 1 1 calc R U
C11 C 0.7511(5) 0.4004(4) 0.4587(3) 0.0684(16) Uani 1 1 d . .
H11 H 0.7988 0.3726 0.4591 0.082 Uiso 1 1 calc R U
C12 C 0.7042(5) 0.4148(4) 0.5138(3) 0.0675(16) Uani 1 1 d . .
H12 H 0.7187 0.3958 0.5518 0.081 Uiso 1 1 calc R U
C13 C 0.6368(4) 0.4563(5) 0.5141(3) 0.0661(16) Uani 1 1 d . .
H13 H 0.6056 0.4672 0.5526 0.079 Uiso 1 1 calc R U
C14 C 0.6137(4) 0.4826(4) 0.4587(3) 0.0547(13) Uani 1 1 d . .
H14 H 0.5670 0.5118 0.4596 0.066 Uiso 1 1 calc R U
C15 C 0.5118(3) 0.5000(3) 0.3276(2) 0.0402(10) Uani 1 1 d . .
C16 C 0.4460(4) 0.4130(3) 0.3170(2) 0.0489(11) Uani 1 1 d . .
H16 H 0.4678 0.3635 0.3170 0.059 Uiso 1 1 calc R U
C17 C 0.3494(4) 0.3993(4) 0.3067(3) 0.0582(14) Uani 1 1 d . .
H17 H 0.3053 0.3402 0.2993 0.070 Uiso 1 1 calc R U
C18 C 0.3162(4) 0.4708(4) 0.3070(3) 0.0574(14) Uani 1 1 d . .
H18 H 0.2498 0.4606 0.2993 0.069 Uiso 1 1 calc R U
C19 C 0.3807(4) 0.5577(4) 0.3186(2) 0.0516(12) Uani 1 1 d . .
H19 H 0.3582 0.6070 0.3196 0.062 Uiso 1 1 calc R U
C20 C 0.4779(3) 0.5720(3) 0.3285(2) 0.0431(10) Uani 1 1 d . .
H20 H 0.5217 0.6313 0.3361 0.052 Uiso 1 1 calc R U
C21 C 0.7054(4) 0.4258(3) 0.1277(2) 0.0494(12) Uani 1 1 d . .
C22 C 0.6958(4) 0.3374(4) 0.1254(3) 0.0600(14) Uani 1 1 d . .
H22 H 0.6608 0.3082 0.1563 0.072 Uiso 1 1 calc R U
C23 C 0.7374(5) 0.2909(4) 0.0779(3) 0.0731(18) Uani 1 1 d . .
H23 H 0.7325 0.2307 0.0779 0.088 Uiso 1 1 calc R U
C24 C 0.7843(6) 0.3289(5) 0.0318(4) 0.092(2) Uani 1 1 d . .
H24 H 0.8107 0.2957 -0.0011 0.110 Uiso 1 1 calc R U
C25 C 0.7936(7) 0.4174(5) 0.0333(4) 0.118(4) Uani 1 1 d . .
H25 H 0.8266 0.4450 0.0010 0.142 Uiso 1 1 calc R U
C26 C 0.7551(6) 0.4665(5) 0.0814(4) 0.090(2) Uani 1 1 d . .
H26 H 0.7629 0.5275 0.0825 0.108 Uiso 1 1 calc R U
C27 C 0.5924(4) 0.7160(3) 0.0831(2) 0.0493(12) Uani 1 1 d . .
C28 C 0.6702(4) 0.7097(5) 0.0500(3) 0.0705(18) Uani 1 1 d . .
H28 H 0.7149 0.6880 0.0686 0.085 Uiso 1 1 calc R U
C29 C 0.6849(5) 0.7343(6) -0.0100(3) 0.089(3) Uani 1 1 d . .
H29 H 0.7378 0.7277 -0.0326 0.107 Uiso 1 1 calc R U
C30 C 0.6223(6) 0.7681(5) -0.0359(3) 0.087(3) Uani 1 1 d . .
H30 H 0.6335 0.7879 -0.0757 0.105 Uiso 1 1 calc R U
C31 C 0.5434(7) 0.7736(4) -0.0050(3) 0.081(2) Uani 1 1 d . .
H31 H 0.4988 0.7948 -0.0243 0.098 Uiso 1 1 calc R U
C32 C 0.5282(5) 0.7481(4) 0.0548(3) 0.0672(16) Uani 1 1 d . .
H32 H 0.4738 0.7529 0.0762 0.081 Uiso 1 1 calc R U
C33 C 0.7020(4) 0.9287(3) 0.1933(2) 0.0431(10) Uani 1 1 d . .
C34 C 0.7809(4) 0.9243(4) 0.1591(3) 0.0601(14) Uani 1 1 d . .
H34 H 0.8178 0.8886 0.1681 0.072 Uiso 1 1 calc R U
C35 C 0.8035(5) 0.9750(5) 0.1105(3) 0.0765(19) Uani 1 1 d . .
H35 H 0.8566 0.9737 0.0863 0.092 Uiso 1 1 calc R U
C36 C 0.7489(6) 1.0267(4) 0.0980(3) 0.081(2) Uani 1 1 d . .
H36 H 0.7644 1.0598 0.0650 0.097 Uiso 1 1 calc R U
C37 C 0.6726(5) 1.0303(4) 0.1329(3) 0.0744(19) Uani 1 1 d . .
H37 H 0.6360 1.0663 0.1241 0.089 Uiso 1 1 calc R U
C38 C 0.6489(4) 0.9823(3) 0.1804(3) 0.0564(13) Uani 1 1 d . .
H38 H 0.5962 0.9855 0.2046 0.068 Uiso 1 1 calc R U
C39 C 0.6429(4) 0.9362(3) 0.3248(2) 0.0450(11) Uani 1 1 d . .
C40 C 0.5524(4) 0.9233(4) 0.3448(3) 0.0558(13) Uani 1 1 d . .
H40 H 0.5003 0.8746 0.3205 0.067 Uiso 1 1 calc R U
C41 C 0.5367(5) 0.9814(5) 0.4006(3) 0.0726(17) Uani 1 1 d . .
H41 H 0.4740 0.9732 0.4131 0.087 Uiso 1 1 calc R U
C42 C 0.6137(5) 1.0509(4) 0.4374(3) 0.0672(16) Uani 1 1 d . .
H42 H 0.6033 1.0894 0.4758 0.081 Uiso 1 1 calc R U
C43 C 0.7042(5) 1.0647(4) 0.4192(3) 0.0670(16) Uani 1 1 d . .
H43 H 0.7564 1.1123 0.4445 0.080 Uiso 1 1 calc R U
C44 C 0.7184(4) 1.0078(4) 0.3630(3) 0.0532(12) Uani 1 1 d . .
H44 H 0.7810 1.0176 0.3500 0.064 Uiso 1 1 calc R U
C45 C 0.9735(3) 0.7751(3) 0.3508(2) 0.0383(9) Uani 1 1 d . .
H45A H 1.0311 0.8036 0.3827 0.046 Uiso 1 1 calc R U
H45B H 0.9933 0.7508 0.3078 0.046 Uiso 1 1 calc R U
C46 C 0.9321(3) 0.5878(3) 0.3476(3) 0.0477(11) Uani 1 1 d . .
C47 C 0.9797(5) 0.5531(4) 0.3870(3) 0.0648(15) Uani 1 1 d . .
H47 H 0.9948 0.5802 0.4327 0.078 Uiso 1 1 calc R U
C48 C 1.0057(6) 0.4786(5) 0.3599(4) 0.084(2) Uani 1 1 d . .
H48 H 1.0389 0.4549 0.3870 0.100 Uiso 1 1 calc R U
C49 C 0.9833(6) 0.4394(5) 0.2941(4) 0.086(2) Uani 1 1 d . .
H49 H 1.0001 0.3876 0.2760 0.103 Uiso 1 1 calc R U
C50 C 0.9367(5) 0.4736(4) 0.2534(3) 0.0714(17) Uani 1 1 d . .
H50 H 0.9223 0.4463 0.2076 0.086 Uiso 1 1 calc R U
C51 C 0.9110(4) 0.5493(4) 0.2808(3) 0.0550(13) Uani 1 1 d . .
H51 H 0.8791 0.5740 0.2536 0.066 Uiso 1 1 calc R U
C52 C 0.9202(3) 0.7073(3) 0.4693(2) 0.0428(10) Uani 1 1 d . .
C53 C 1.0071(4) 0.7636(4) 0.5028(3) 0.0618(15) Uani 1 1 d . .
H53 H 1.0558 0.7943 0.4794 0.074 Uiso 1 1 calc R U
C54 C 1.0228(5) 0.7749(5) 0.5708(3) 0.082(2) Uani 1 1 d . .
H54 H 1.0832 0.8120 0.5933 0.098 Uiso 1 1 calc R U
C55 C 0.9526(5) 0.7333(4) 0.6058(3) 0.0635(15) Uani 1 1 d . .
H55 H 0.9638 0.7426 0.6523 0.076 Uiso 1 1 calc R U
C56 C 0.8661(4) 0.6782(4) 0.5734(3) 0.0557(13) Uani 1 1 d . .
H56 H 0.8175 0.6489 0.5975 0.067 Uiso 1 1 calc R U
C57 C 0.8493(4) 0.6649(3) 0.5054(2) 0.0476(11) Uani 1 1 d . .
H57 H 0.7891 0.6266 0.4834 0.057 Uiso 1 1 calc R U
C58 C 0.9121(3) 0.9183(3) 0.4265(2) 0.0393(10) Uani 1 1 d . .
H58A H 0.8697 0.9547 0.4247 0.047 Uiso 1 1 calc R U
H58B H 0.8819 0.8728 0.4514 0.047 Uiso 1 1 calc R U
C59 C 1.0064(3) 0.9796(3) 0.4651(2) 0.0470(11) Uani 1 1 d . .
H59A H 1.0506 0.9447 0.4659 0.056 Uiso 1 1 calc R U
H59B H 1.0355 1.0281 0.4424 0.056 Uiso 1 1 calc R U
C60 C 1.0074(3) 0.9438(3) 0.3108(2) 0.0406(10) Uani 1 1 d . .
C61 C 0.9775(4) 1.0037(3) 0.2835(2) 0.0451(11) Uani 1 1 d . .
H61 H 0.9118 0.9979 0.2800 0.054 Uiso 1 1 calc R U
C62 C 1.0422(4) 1.0714(4) 0.2616(3) 0.0571(13) Uani 1 1 d . .
H62 H 1.0209 1.1118 0.2432 0.069 Uiso 1 1 calc R U
C63 C 1.1376(4) 1.0802(3) 0.2664(3) 0.0566(14) Uani 1 1 d . .
H63 H 1.1822 1.1270 0.2514 0.068 Uiso 1 1 calc R U
C64 C 1.1684(4) 1.0213(4) 0.2929(3) 0.0533(13) Uani 1 1 d . .
H64 H 1.2342 1.0274 0.2961 0.064 Uiso 1 1 calc R U
C65 C 1.1040(3) 0.9536(3) 0.3147(2) 0.0481(11) Uani 1 1 d . .
H65 H 1.1260 0.9130 0.3326 0.058 Uiso 1 1 calc R U
C66 C 0.6322(4) 0.8104(3) 0.5333(3) 0.0496(11) Uani 1 1 d . .
C67 C 0.6867(5) 0.9098(4) 0.5480(3) 0.0745(18) Uani 1 1 d . .
H67A H 0.6674 0.9400 0.5886 0.089 Uiso 1 1 calc R U
H67B H 0.7552 0.9193 0.5536 0.089 Uiso 1 1 calc R U
H67C H 0.6726 0.9346 0.5114 0.089 Uiso 1 1 calc R U
C68 C 0.6549(7) 0.7673(5) 0.5858(3) 0.091(2) Uani 1 1 d . .
H68A H 0.6349 0.7933 0.6276 0.110 Uiso 1 1 calc R U
H68B H 0.6209 0.7026 0.5732 0.110 Uiso 1 1 calc R U
H68C H 0.7237 0.7779 0.5910 0.110 Uiso 1 1 calc R U
C69 C 0.5260(5) 0.7910(6) 0.5197(5) 0.111(3) Uani 1 1 d . .
H69A H 0.5016 0.8176 0.5593 0.134 Uiso 1 1 calc R U
H69B H 0.5140 0.8170 0.4832 0.134 Uiso 1 1 calc R U
H69C H 0.4938 0.7260 0.5079 0.134 Uiso 1 1 calc R U
C74 C 0.9786(4) 0.7370(5) 0.1188(3) 0.0707(18) Uani 1 1 d . .
C75 C 1.0499(9) 0.724(2) 0.1507(8) 0.334(17) Uani 1 1 d . .
H75A H 1.0559 0.7535 0.1975 0.401 Uiso 1 1 calc R U
H75B H 1.0370 0.6593 0.1460 0.401 Uiso 1 1 calc R U
H75C H 1.1095 0.7489 0.1319 0.401 Uiso 1 1 calc R U
C76 C 1.0053(12) 0.8402(9) 0.1229(9) 0.258(12) Uani 1 1 d . .
H76A H 0.9536 0.8517 0.0998 0.309 Uiso 1 1 calc R U
H76B H 1.0146 0.8728 0.1693 0.309 Uiso 1 1 calc R U
H76C H 1.0643 0.8607 0.1023 0.309 Uiso 1 1 calc R U
C77 C 0.9538(7) 0.7020(12) 0.0510(4) 0.230(10) Uani 1 1 d . .
H77A H 0.8998 0.7190 0.0370 0.276 Uiso 1 1 calc R U
H77B H 1.0083 0.7261 0.0272 0.276 Uiso 1 1 calc R U
H77C H 0.9359 0.6365 0.0413 0.276 Uiso 1 1 calc R U
C78 C 0.8047(7) 1.1913(5) 0.2762(4) 0.089(2) Uani 1 1 d . .
C79 C 0.7153(8) 1.2048(7) 0.2965(6) 0.140(4) Uani 1 1 d . .
H79A H 0.7216 1.2273 0.3445 0.168 Uiso 1 1 calc R U
H79B H 0.6631 1.1475 0.2838 0.168 Uiso 1 1 calc R U
H79C H 0.7016 1.2484 0.2749 0.168 Uiso 1 1 calc R U
H1 H 0.695(3) 0.696(3) 0.285(2) 0.048(14) Uiso 1 1 d . .

loop_
_atom_site_aniso_label
_atom_site_aniso_U_11
_atom_site_aniso_U_22
_atom_site_aniso_U_33
_atom_site_aniso_U_23
_atom_site_aniso_U_13
_atom_site_aniso_U_12
Cu1 0.0396(3) 0.0333(3) 0.0322(3) 0.0098(2) 0.0029(2) 0.0072(2)
Cu2 0.0361(3) 0.0344(3) 0.0375(3) 0.0107(2) -0.0008(2) 0.0069(2)
Cu3 0.0404(3) 0.0345(3) 0.0329(3) 0.0090(2) 0.0029(2) 0.0048(2)
P1 0.0416(6) 0.0312(5) 0.0311(5) 0.0109(4) 0.0045(4) 0.0067(4)
P2 0.0454(6) 0.0337(5) 0.0314(5) 0.0076(4) 0.0053(5) 0.0058(5)
P3 0.0401(6) 0.0394(6) 0.0330(5) 0.0131(5) -0.0005(5) 0.0063(5)
P4 0.0380(6) 0.0360(5) 0.0371(6) 0.0106(4) 0.0013(5) 0.0102(5)
P5 0.0388(6) 0.0381(6) 0.0383(6) 0.0143(5) 0.0034(5) 0.0101(5)
P6 0.0368(6) 0.0346(5) 0.0341(5) 0.0098(4) -0.0009(5) 0.0064(4)
P7 0.0528(8) 0.0712(10) 0.0654(9) 0.0050(8) -0.0078(7) 0.0300(8)
P8 0.0787(11) 0.0459(8) 0.0836(11) 0.0253(8) 0.0045(9) 0.0105(8)
F1 0.061(2) 0.075(2) 0.086(2) 0.0234(19) 0.0133(18) 0.0248(18)
F2 0.072(2) 0.085(3) 0.092(3) 0.043(2) 0.004(2) 0.018(2)
F3 0.068(2) 0.082(2) 0.076(2) 0.0092(19) -0.0178(18) 0.0350(19)
F4 0.117(4) 0.058(2) 0.164(5) -0.008(3) -0.036(3) 0.035(2)
F5 0.074(2) 0.111(3) 0.083(3) 0.004(2) -0.028(2) 0.036(2)
F6 0.089(3) 0.207(6) 0.079(3) -0.022(3) 0.003(2) 0.084(4)
F7 0.211(6) 0.071(3) 0.128(4) -0.012(3) -0.080(4) 0.037(3)
F8 0.393(12) 0.076(3) 0.168(6) -0.010(4) -0.133(7) 0.105(6)
F9 0.307(12) 0.256(11) 0.296(13) 0.178(10) 0.171(10) 0.032(10)
F10 0.112(4) 0.094(3) 0.197(6) -0.010(4) -0.026(4) 0.062(3)
F11 0.132(5) 0.226(8) 0.139(5) -0.001(5) 0.079(4) -0.034(5)
F12 0.107(3) 0.066(2) 0.149(4) 0.012(3) -0.040(3) 0.022(2)
N1 0.049(2) 0.043(2) 0.040(2) 0.0061(17) 0.0051(18) 0.0158(18)
N2 0.046(2) 0.064(3) 0.046(2) 0.021(2) 0.0094(19) 0.011(2)
N3 0.095(5) 0.124(6) 0.110(6) 0.013(5) -0.028(5) 0.019(5)
C1 0.048(3) 0.040(2) 0.044(3) 0.014(2) 0.003(2) 0.011(2)
C2 0.046(3) 0.051(3) 0.045(3) 0.017(2) 0.000(2) 0.006(2)
C3 0.047(3) 0.036(2) 0.037(2) 0.0077(18) 0.0048(19) 0.0103(19)
C4 0.059(3) 0.037(2) 0.033(2) 0.0115(18) 0.008(2) 0.006(2)
C5 0.053(3) 0.046(3) 0.030(2) 0.0091(19) -0.002(2) -0.005(2)
C6 0.050(3) 0.050(3) 0.039(2) 0.015(2) -0.013(2) -0.005(2)
C7 0.045(3) 0.042(2) 0.045(2) 0.017(2) 0.000(2) 0.006(2)
C8 0.041(2) 0.044(2) 0.040(2) 0.0122(19) -0.0018(19) 0.006(2)
C9 0.049(3) 0.037(2) 0.038(2) 0.0129(18) 0.001(2) 0.008(2)
C10 0.084(4) 0.050(3) 0.044(3) 0.018(2) 0.011(3) 0.030(3)
C11 0.093(5) 0.069(4) 0.062(4) 0.026(3) 0.004(3) 0.045(4)
C12 0.074(4) 0.081(4) 0.059(3) 0.043(3) 0.000(3) 0.023(3)
C13 0.065(4) 0.090(4) 0.046(3) 0.033(3) 0.007(3) 0.017(3)
C14 0.051(3) 0.066(3) 0.045(3) 0.022(2) 0.006(2) 0.010(3)
C15 0.044(2) 0.039(2) 0.034(2) 0.0114(18) 0.0051(19) 0.0065(19)
C16 0.048(3) 0.047(3) 0.052(3) 0.021(2) 0.005(2) 0.010(2)
C17 0.050(3) 0.059(3) 0.059(3) 0.021(3) 0.009(3) 0.004(2)
C18 0.038(3) 0.074(4) 0.067(3) 0.035(3) 0.001(2) 0.016(3)
C19 0.060(3) 0.065(3) 0.043(3) 0.025(2) 0.011(2) 0.030(3)
C20 0.046(3) 0.047(3) 0.035(2) 0.0128(19) 0.0028(19) 0.012(2)
C21 0.052(3) 0.052(3) 0.035(2) 0.004(2) 0.006(2) 0.007(2)
C22 0.073(4) 0.047(3) 0.060(3) 0.008(2) 0.019(3) 0.022(3)
C23 0.093(5) 0.059(4) 0.071(4) 0.004(3) 0.023(4) 0.036(3)
C24 0.105(6) 0.081(5) 0.076(5) -0.008(4) 0.047(4) 0.025(4)
C25 0.167(9) 0.074(5) 0.098(6) 0.009(4) 0.096(6) 0.019(5)
C26 0.134(7) 0.056(4) 0.075(4) 0.017(3) 0.057(5) 0.019(4)
C27 0.061(3) 0.038(2) 0.034(2) 0.0093(19) -0.001(2) -0.005(2)
C28 0.055(3) 0.093(5) 0.048(3) 0.031(3) -0.003(3) -0.007(3)
C29 0.067(4) 0.120(6) 0.048(3) 0.037(4) -0.004(3) -0.025(4)
C30 0.112(6) 0.068(4) 0.050(3) 0.033(3) -0.019(4) -0.027(4)
C31 0.136(7) 0.059(4) 0.051(3) 0.021(3) -0.017(4) 0.031(4)
C32 0.100(5) 0.062(3) 0.047(3) 0.022(3) -0.002(3) 0.031(3)
C33 0.057(3) 0.038(2) 0.031(2) 0.0087(17) 0.003(2) 0.011(2)
C34 0.058(3) 0.071(4) 0.044(3) 0.024(3) 0.006(2) 0.003(3)
C35 0.085(5) 0.075(4) 0.065(4) 0.032(3) 0.020(3) 0.008(4)
C36 0.114(6) 0.067(4) 0.055(3) 0.038(3) 0.005(4) 0.004(4)
C37 0.098(5) 0.057(3) 0.070(4) 0.035(3) -0.006(4) 0.016(3)
C38 0.071(4) 0.046(3) 0.054(3) 0.017(2) 0.001(3) 0.019(3)
C39 0.048(3) 0.046(3) 0.043(2) 0.012(2) -0.003(2) 0.016(2)
C40 0.055(3) 0.060(3) 0.052(3) 0.006(2) 0.008(2) 0.022(3)
C41 0.061(4) 0.099(5) 0.061(4) 0.013(3) 0.017(3) 0.034(4)
C42 0.083(4) 0.070(4) 0.055(3) 0.006(3) 0.012(3) 0.040(3)
C43 0.066(4) 0.060(3) 0.062(4) -0.008(3) 0.004(3) 0.017(3)
C44 0.053(3) 0.051(3) 0.057(3) 0.007(2) 0.002(2) 0.023(2)
C45 0.036(2) 0.039(2) 0.038(2) 0.0107(18) 0.0017(18) 0.0096(18)
C46 0.040(2) 0.045(3) 0.061(3) 0.020(2) 0.008(2) 0.013(2)
C47 0.078(4) 0.071(4) 0.063(3) 0.025(3) 0.009(3) 0.042(3)
C48 0.104(6) 0.070(4) 0.100(6) 0.030(4) 0.016(5) 0.053(4)
C49 0.097(5) 0.063(4) 0.118(6) 0.027(4) 0.028(5) 0.049(4)
C50 0.086(5) 0.058(3) 0.070(4) 0.005(3) 0.017(3) 0.029(3)
C51 0.056(3) 0.047(3) 0.061(3) 0.010(2) 0.013(3) 0.018(2)
C52 0.044(2) 0.044(2) 0.042(2) 0.018(2) -0.001(2) 0.012(2)
C53 0.054(3) 0.075(4) 0.048(3) 0.030(3) -0.010(2) 0.000(3)
C54 0.075(4) 0.080(4) 0.069(4) 0.027(3) -0.027(3) -0.008(3)
C55 0.078(4) 0.067(4) 0.042(3) 0.018(3) -0.006(3) 0.016(3)
C56 0.060(3) 0.068(3) 0.046(3) 0.023(3) 0.008(2) 0.024(3)
C57 0.046(3) 0.056(3) 0.039(2) 0.013(2) 0.000(2) 0.013(2)
C58 0.037(2) 0.035(2) 0.040(2) 0.0074(18) -0.0007(19) 0.0052(18)
C59 0.042(3) 0.049(3) 0.042(3) 0.010(2) -0.002(2) 0.005(2)
C60 0.038(2) 0.034(2) 0.041(2) 0.0069(18) 0.0004(19) 0.0026(18)
C61 0.048(3) 0.043(2) 0.047(3) 0.018(2) 0.004(2) 0.014(2)
C62 0.065(3) 0.045(3) 0.058(3) 0.022(2) 0.006(3) 0.007(2)
C63 0.065(3) 0.042(3) 0.056(3) 0.021(2) 0.012(3) 0.001(2)
C64 0.037(2) 0.059(3) 0.056(3) 0.017(2) 0.006(2) 0.001(2)
C65 0.041(3) 0.052(3) 0.051(3) 0.022(2) 0.004(2) 0.010(2)
C66 0.052(3) 0.050(3) 0.046(3) 0.004(2) 0.007(2) 0.020(2)
C67 0.101(5) 0.053(3) 0.061(4) 0.001(3) 0.010(3) 0.020(3)
C68 0.163(8) 0.087(5) 0.050(3) 0.026(3) 0.044(4) 0.067(5)
C69 0.063(4) 0.128(7) 0.116(7) -0.031(6) 0.022(4) 0.032(5)
C74 0.046(3) 0.105(5) 0.055(3) 0.023(3) 0.012(3) 0.012(3)
C75 0.118(9) 0.80(5) 0.243(18) 0.33(3) 0.133(11) 0.23(2)
C76 0.253(18) 0.142(11) 0.30(2) 0.007(12) 0.221(18) -0.030(11)
C77 0.075(6) 0.44(2) 0.059(5) -0.011(9) 0.038(5) -0.038(9)
C78 0.084(5) 0.084(5) 0.093(6) 0.017(4) -0.034(5) 0.026(4)
C79 0.156(10) 0.092(6) 0.173(11) -0.004(7) -0.034(8) 0.071(7)

loop_
_atom_type_symbol
_atom_type_description
_atom_type_scat_dispersion_real
_atom_type_scat_dispersion_imag
_atom_type_scat_source
C C 0.0033 0.0016
;
International Tables for Crystallography
(Vol. C, Tables 4.2.6.8 and 6.1.1.4)
;
H H 0.0000 0.0000
;
International Tables for Crystallography
(Vol. C, Table 6.1.1.4)
;
Cu Cu 0.3201 1.2651
;
International Tables for Crystallography
(Vol. C, Tables 4.2.6.8 and 6.1.1.4)
;
N N 0.0061 0.0033
;
International Tables for Crystallography
(Vol. C, Tables 4.2.6.8 and 6.1.1.4)
;
P P 0.1023 0.0942
;
International Tables for Crystallography
(Vol. C, Tables 4.2.6.8 and 6.1.1.4)
;
F F 0.0171 0.0103
;
International Tables for Crystallography
(Vol. C, Tables 4.2.6.8 and 6.1.1.4)
;

loop_
_geom_angle_atom_site_label_1
_geom_angle_atom_site_label_2
_geom_angle_atom_site_label_3
_geom_angle
_geom_angle_site_symmetry_1
C1 Cu1 P1 107.31(14) .
C1 Cu1 P5 107.71(15) .
P1 Cu1 P5 111.82(5) .
C1 Cu1 Cu2 93.36(14) .
P1 Cu1 Cu2 138.48(4) .
P5 Cu1 Cu2 94.64(4) .
C1 Cu1 Cu3 131.42(14) .
P1 Cu1 Cu3 86.24(3) .
P5 Cu1 Cu3 109.69(4) .
Cu2 Cu1 Cu3 54.07(2) .
C1 Cu1 H1 103.4(16) .
P1 Cu1 H1 101.9(17) .
P5 Cu1 H1 123.5(16) .
Cu2 Cu1 H1 37.2(16) .
Cu3 Cu1 H1 28.6(16) .
P6 Cu2 P4 129.48(5) .
P6 Cu2 Cu3 129.66(4) .
P4 Cu2 Cu3 97.02(4) .
P6 Cu2 Cu1 90.99(4) .
P4 Cu2 Cu1 127.29(4) .
Cu3 Cu2 Cu1 69.75(3) .
P6 Cu2 H1 128.0(17) .
P4 Cu2 H1 99.1(17) .
Cu3 Cu2 H1 40.5(17) .
Cu1 Cu2 H1 38.5(17) .
C2 Cu3 P2 114.29(16) .
C2 Cu3 P3 115.28(15) .
P2 Cu3 P3 107.87(5) .
C2 Cu3 Cu2 74.83(16) .
P2 Cu3 Cu2 147.87(4) .
P3 Cu3 Cu2 93.79(4) .
C2 Cu3 Cu1 104.88(15) .
P2 Cu3 Cu1 91.96(3) .
P3 Cu3 Cu1 120.58(4) .
Cu2 Cu3 Cu1 56.18(2) .
C2 Cu3 H1 109.3(16) .
P2 Cu3 H1 113.7(17) .
P3 Cu3 H1 95.0(16) .
Cu2 Cu3 H1 39.0(16) .
Cu1 Cu3 H1 28.5(16) .
C9 P1 C15 104.1(2) .
C9 P1 C3 104.2(2) .
C15 P1 C3 103.0(2) .
C9 P1 Cu1 113.38(15) .
C15 P1 Cu1 115.39(15) .
C3 P1 Cu1 115.43(15) .
C21 P2 C4 102.2(2) .
C21 P2 C3 102.2(2) .
C4 P2 C3 104.7(2) .
C21 P2 Cu3 118.91(17) .
C4 P2 Cu3 110.70(16) .
C3 P2 Cu3 116.35(15) .
C27 P3 C7 103.8(2) .
C27 P3 C8 105.0(2) .
C7 P3 C8 98.7(2) .
C27 P3 Cu3 117.54(19) .
C7 P3 Cu3 119.19(16) .
C8 P3 Cu3 110.20(15) .
C39 P4 C33 105.0(2) .
C39 P4 C8 105.6(2) .
C33 P4 C8 102.8(2) .
C39 P4 Cu2 112.17(16) .
C33 P4 Cu2 120.64(18) .
C8 P4 Cu2 109.37(16) .
C46 P5 C52 103.7(2) .
C46 P5 C45 102.7(2) .
C52 P5 C45 106.2(2) .
C46 P5 Cu1 117.42(17) .
C52 P5 Cu1 112.68(16) .
C45 P5 Cu1 112.95(15) .
C60 P6 C45 105.8(2) .
C60 P6 C58 103.2(2) .
C45 P6 C58 105.1(2) .
C60 P6 Cu2 119.06(15) .
C45 P6 Cu2 111.98(15) .
C58 P6 Cu2 110.53(15) .
F6 P7 F5 90.2(2) .
F6 P7 F3 90.4(2) .
F5 P7 F3 179.3(2) .
F6 P7 F4 89.9(3) .
F5 P7 F4 90.4(3) .
F3 P7 F4 89.8(2) .
F6 P7 F2 92.1(3) .
F5 P7 F2 90.2(2) .
F3 P7 F2 89.6(2) .
F4 P7 F2 177.9(3) .
F6 P7 F1 178.8(3) .
F5 P7 F1 89.9(2) .
F3 P7 F1 89.5(2) .
F4 P7 F1 88.9(3) .
F2 P7 F1 89.1(2) .
F11 P8 F8 100.6(6) .
F11 P8 F9 177.2(6) .
F8 P8 F9 82.2(6) .
F11 P8 F10 89.6(5) .
F8 P8 F10 169.8(5) .
F9 P8 F10 87.6(6) .
F11 P8 F7 88.4(4) .
F8 P8 F7 89.9(3) .
F9 P8 F7 91.5(6) .
F10 P8 F7 89.5(3) .
F11 P8 F12 88.8(4) .
F8 P8 F12 88.8(3) .
F9 P8 F12 91.4(5) .
F10 P8 F12 92.4(3) .
F7 P8 F12 176.7(4) .
C1 N1 C66 176.5(5) .
C2 N2 C74 175.0(6) .
N1 C1 Cu1 174.8(4) .
N2 C2 Cu3 171.7(5) .
P1 C3 P2 111.0(2) .
P1 C3 H3A 109.4 .
P2 C3 H3A 109.4 .
P1 C3 H3B 109.4 .
P2 C3 H3B 109.4 .
H3A C3 H3B 108.0 .
C5 C4 P2 110.2(3) .
C5 C4 H4A 109.6 .
P2 C4 H4A 109.6 .
C5 C4 H4B 109.6 .
P2 C4 H4B 109.6 .
H4A C4 H4B 108.1 .
C6 C5 C4 113.4(4) .
C6 C5 H5A 108.9 .
C4 C5 H5A 108.9 .
C6 C5 H5B 108.9 .
C4 C5 H5B 108.9 .
H5A C5 H5B 107.7 .
C5 C6 C7 114.9(4) .
C5 C6 H6A 108.5 .
C7 C6 H6A 108.5 .
C5 C6 H6B 108.5 .
C7 C6 H6B 108.5 .
H6A C6 H6B 107.5 .
C6 C7 P3 115.7(4) .
C6 C7 H7A 108.3 .
P3 C7 H7A 108.3 .
C6 C7 H7B 108.3 .
P3 C7 H7B 108.3 .
H7A C7 H7B 107.4 .
P3 C8 P4 111.8(3) .
P3 C8 H8A 109.3 .
P4 C8 H8A 109.3 .
P3 C8 H8B 109.3 .
P4 C8 H8B 109.3 .
H8A C8 H8B 107.9 .
C14 C9 C10 119.2(5) .
C14 C9 P1 118.7(4) .
C10 C9 P1 120.9(4) .
C9 C10 C11 119.0(5) .
C9 C10 H10 120.5 .
C11 C10 H10 120.5 .
C12 C11 C10 120.4(6) .
C12 C11 H11 119.8 .
C10 C11 H11 119.8 .
C13 C12 C11 120.1(5) .
C13 C12 H12 119.9 .
C11 C12 H12 119.9 .
C12 C13 C14 120.4(6) .
C12 C13 H13 119.8 .
C14 C13 H13 119.8 .
C13 C14 C9 120.8(6) .
C13 C14 H14 119.6 .
C9 C14 H14 119.6 .
C20 C15 C16 119.0(4) .
C20 C15 P1 119.9(3) .
C16 C15 P1 121.1(4) .
C17 C16 C15 120.0(5) .
C17 C16 H16 120.0 .
C15 C16 H16 120.0 .
C16 C17 C18 120.8(5) .
C16 C17 H17 119.6 .
C18 C17 H17 119.6 .
C17 C18 C19 119.7(5) .
C17 C18 H18 120.1 .
C19 C18 H18 120.1 .
C20 C19 C18 119.9(5) .
C20 C19 H19 120.1 .
C18 C19 H19 120.1 .
C19 C20 C15 120.6(5) .
C19 C20 H20 119.7 .
C15 C20 H20 119.7 .
C22 C21 C26 119.1(5) .
C22 C21 P2 122.1(4) .
C26 C21 P2 118.8(5) .
C21 C22 C23 120.0(6) .
C21 C22 H22 120.0 .
C23 C22 H22 120.0 .
C24 C23 C22 121.6(6) .
C24 C23 H23 119.2 .
C22 C23 H23 119.2 .
C23 C24 C25 118.8(6) .
C23 C24 H24 120.6 .
C25 C24 H24 120.6 .
C24 C25 C26 120.9(7) .
C24 C25 H25 119.5 .
C26 C25 H25 119.5 .
C21 C26 C25 119.5(6) .
C21 C26 H26 120.2 .
C25 C26 H26 120.2 .
C28 C27 C32 117.9(5) .
C28 C27 P3 119.3(4) .
C32 C27 P3 122.7(4) .
C27 C28 C29 121.8(7) .
C27 C28 H28 119.1 .
C29 C28 H28 119.1 .
C30 C29 C28 119.3(7) .
C30 C29 H29 120.4 .
C28 C29 H29 120.4 .
C29 C30 C31 120.3(6) .
C29 C30 H30 119.8 .
C31 C30 H30 119.8 .
C30 C31 C32 120.4(7) .
C30 C31 H31 119.8 .
C32 C31 H31 119.8 .
C27 C32 C31 120.2(7) .
C27 C32 H32 119.9 .
C31 C32 H32 119.9 .
C38 C33 C34 120.9(5) .
C38 C33 P4 121.7(4) .
C34 C33 P4 117.4(4) .
C33 C34 C35 117.5(6) .
C33 C34 H34 121.3 .
C35 C34 H34 121.3 .
C36 C35 C34 120.5(6) .
C36 C35 H35 119.8 .
C34 C35 H35 119.8 .
C37 C36 C35 120.6(6) .
C37 C36 H36 119.7 .
C35 C36 H36 119.7 .
C38 C37 C36 120.4(6) .
C38 C37 H37 119.8 .
C36 C37 H37 119.8 .
C37 C38 C33 120.1(6) .
C37 C38 H38 120.0 .
C33 C38 H38 120.0 .
C40 C39 C44 117.8(5) .
C40 C39 P4 124.7(4) .
C44 C39 P4 117.4(4) .
C39 C40 C41 120.8(5) .
C39 C40 H40 119.6 .
C41 C40 H40 119.6 .
C42 C41 C40 119.5(6) .
C42 C41 H41 120.3 .
C40 C41 H41 120.3 .
C43 C42 C41 120.9(6) .
C43 C42 H42 119.6 .
C41 C42 H42 119.6 .
C42 C43 C44 118.9(6) .
C42 C43 H43 120.5 .
C44 C43 H43 120.5 .
C43 C44 C39 122.0(5) .
C43 C44 H44 119.0 .
C39 C44 H44 119.0 .
P6 C45 P5 110.9(2) .
P6 C45 H45A 109.5 .
P5 C45 H45A 109.5 .
P6 C45 H45B 109.5 .
P5 C45 H45B 109.5 .
H45A C45 H45B 108.0 .
C47 C46 C51 120.2(5) .
C47 C46 P5 123.1(4) .
C51 C46 P5 116.6(4) .
C46 C47 C48 120.1(6) .
C46 C47 H47 119.9 .
C48 C47 H47 119.9 .
C49 C48 C47 119.7(7) .
C49 C48 H48 120.1 .
C47 C48 H48 120.1 .
C48 C49 C50 121.3(6) .
C48 C49 H49 119.4 .
C50 C49 H49 119.4 .
C49 C50 C51 118.9(6) .
C49 C50 H50 120.6 .
C51 C50 H50 120.6 .
C46 C51 C50 119.8(6) .
C46 C51 H51 120.1 .
C50 C51 H51 120.1 .
C53 C52 C57 118.6(4) .
C53 C52 P5 125.0(4) .
C57 C52 P5 116.4(3) .
C52 C53 C54 119.7(5) .
C52 C53 H53 120.1 .
C54 C53 H53 120.1 .
C55 C54 C53 121.1(6) .
C55 C54 H54 119.5 .
C53 C54 H54 119.5 .
C56 C55 C54 119.7(5) .
C56 C55 H55 120.1 .
C54 C55 H55 120.1 .
C55 C56 C57 120.2(5) .
C55 C56 H56 119.9 .
C57 C56 H56 119.9 .
C56 C57 C52 120.6(5) .
C56 C57 H57 119.7 .
C52 C57 H57 119.7 .
C59 C58 P6 116.4(3) .
C59 C58 H58A 108.2 .
P6 C58 H58A 108.2 .
C59 C58 H58B 108.2 .
P6 C58 H58B 108.2 .
H58A C58 H58B 107.3 .
C59 C59 C58 111.8(5) 2_776
C59 C59 H59A 109.2 2_776
C58 C59 H59A 109.2 .
C59 C59 H59B 109.2 2_776
C58 C59 H59B 109.2 .
H59A C59 H59B 107.9 .
C65 C60 C61 118.1(4) .
C65 C60 P6 123.7(4) .
C61 C60 P6 118.1(4) .
C62 C61 C60 120.9(5) .
C62 C61 H61 119.6 .
C60 C61 H61 119.6 .
C63 C62 C61 120.1(5) .
C63 C62 H62 120.0 .
C61 C62 H62 120.0 .
C64 C63 C62 119.9(5) .
C64 C63 H63 120.1 .
C62 C63 H63 120.1 .
C63 C64 C65 120.3(5) .
C63 C64 H64 119.9 .
C65 C64 H64 119.9 .
C64 C65 C60 120.8(5) .
C64 C65 H65 119.6 .
C60 C65 H65 119.6 .
N1 C66 C68 106.8(4) .
N1 C66 C67 107.1(4) .
C68 C66 C67 112.1(5) .
N1 C66 C69 106.4(5) .
C68 C66 C69 112.0(7) .
C67 C66 C69 112.0(6) .
C66 C67 H67A 109.5 .
C66 C67 H67B 109.5 .
H67A C67 H67B 109.5 .
C66 C67 H67C 109.5 .
H67A C67 H67C 109.5 .
H67B C67 H67C 109.5 .
C66 C68 H68A 109.5 .
C66 C68 H68B 109.5 .
H68A C68 H68B 109.5 .
C66 C68 H68C 109.5 .
H68A C68 H68C 109.5 .
H68B C68 H68C 109.5 .
C66 C69 H69A 109.5 .
C66 C69 H69B 109.5 .
H69A C69 H69B 109.5 .
C66 C69 H69C 109.5 .
H69A C69 H69C 109.5 .
H69B C69 H69C 109.5 .
C75 C74 C77 121.9(13) .
C75 C74 N2 110.0(7) .
C77 C74 N2 109.6(6) .
C75 C74 C76 107.9(14) .
C77 C74 C76 101.0(12) .
N2 C74 C76 104.8(6) .
C74 C75 H75A 109.5 .
C74 C75 H75B 109.5 .
H75A C75 H75B 109.5 .
C74 C75 H75C 109.5 .
H75A C75 H75C 109.5 .
H75B C75 H75C 109.5 .
C74 C76 H76A 109.5 .
C74 C76 H76B 109.5 .
H76A C76 H76B 109.5 .
C74 C76 H76C 109.5 .
H76A C76 H76C 109.5 .
H76B C76 H76C 109.5 .
C74 C77 H77A 109.5 .
C74 C77 H77B 109.5 .
H77A C77 H77B 109.5 .
C74 C77 H77C 109.5 .
H77A C77 H77C 109.5 .
H77B C77 H77C 109.5 .
N3 C78 C79 177.2(10) .
C78 C79 H79A 109.5 .
C78 C79 H79B 109.5 .
H79A C79 H79B 109.5 .
C78 C79 H79C 109.5 .
H79A C79 H79C 109.5 .
H79B C79 H79C 109.5 .

loop_
_geom_bond_atom_site_label_1
_geom_bond_atom_site_label_2
_geom_bond_distance
_geom_bond_site_symmetry_2
Cu1 C1 1.945(5) .
Cu1 P1 2.2673(13) .
Cu1 P5 2.2875(15) .
Cu1 Cu2 2.6814(9) .
Cu1 Cu3 3.0279(11) .
Cu1 H1 1.72(5) .
Cu2 P6 2.2253(14) .
Cu2 P4 2.2415(14) .
Cu2 Cu3 2.6133(9) .
Cu2 H1 1.67(5) .
Cu3 C2 1.940(5) .
Cu3 P2 2.2693(14) .
Cu3 P3 2.3166(14) .
Cu3 H1 1.73(5) .
P1 C9 1.825(5) .
P1 C15 1.825(5) .
P1 C3 1.838(5) .
P2 C21 1.833(5) .
P2 C4 1.844(5) .
P2 C3 1.847(5) .
P3 C27 1.825(5) .
P3 C7 1.837(5) .
P3 C8 1.837(5) .
P4 C39 1.821(5) .
P4 C33 1.825(5) .
P4 C8 1.838(5) .
P5 C46 1.837(5) .
P5 C52 1.837(5) .
P5 C45 1.842(4) .
P6 C60 1.821(5) .
P6 C45 1.829(5) .
P6 C58 1.844(5) .
P7 F6 1.576(4) .
P7 F5 1.590(4) .
P7 F3 1.594(3) .
P7 F4 1.598(5) .
P7 F2 1.598(4) .
P7 F1 1.603(4) .
P8 F11 1.476(6) .
P8 F8 1.518(5) .
P8 F9 1.538(8) .
P8 F10 1.540(5) .
P8 F7 1.581(5) .
P8 F12 1.600(5) .
N1 C1 1.158(6) .
N1 C66 1.469(6) .
N2 C2 1.140(6) .
N2 C74 1.464(7) .
N3 C78 1.115(11) .
C3 H3A 0.9900 .
C3 H3B 0.9900 .
C4 C5 1.553(6) .
C4 H4A 0.9900 .
C4 H4B 0.9900 .
C5 C6 1.522(8) .
C5 H5A 0.9900 .
C5 H5B 0.9900 .
C6 C7 1.549(7) .
C6 H6A 0.9900 .
C6 H6B 0.9900 .
C7 H7A 0.9900 .
C7 H7B 0.9900 .
C8 H8A 0.9900 .
C8 H8B 0.9900 .
C9 C14 1.386(7) .
C9 C10 1.396(7) .
C10 C11 1.406(7) .
C10 H10 0.9500 .
C11 C12 1.376(9) .
C11 H11 0.9500 .
C12 C13 1.366(9) .
C12 H12 0.9500 .
C13 C14 1.381(7) .
C13 H13 0.9500 .
C14 H14 0.9500 .
C15 C20 1.398(7) .
C15 C16 1.405(6) .
C16 C17 1.384(7) .
C16 H16 0.9500 .
C17 C18 1.386(8) .
C17 H17 0.9500 .
C18 C19 1.395(8) .
C18 H18 0.9500 .
C19 C20 1.391(7) .
C19 H19 0.9500 .
C20 H20 0.9500 .
C21 C22 1.378(7) .
C21 C26 1.382(8) .
C22 C23 1.389(8) .
C22 H22 0.9500 .
C23 C24 1.343(10) .
C23 H23 0.9500 .
C24 C25 1.382(11) .
C24 H24 0.9500 .
C25 C26 1.391(9) .
C25 H25 0.9500 .
C26 H26 0.9500 .
C27 C28 1.381(8) .
C27 C32 1.389(8) .
C28 C29 1.393(8) .
C28 H28 0.9500 .
C29 C30 1.366(11) .
C29 H29 0.9500 .
C30 C31 1.369(11) .
C30 H30 0.9500 .
C31 C32 1.396(8) .
C31 H31 0.9500 .
C32 H32 0.9500 .
C33 C38 1.398(7) .
C33 C34 1.400(8) .
C34 C35 1.418(8) .
C34 H34 0.9500 .
C35 C36 1.385(10) .
C35 H35 0.9500 .
C36 C37 1.373(10) .
C36 H36 0.9500 .
C37 C38 1.372(8) .
C37 H37 0.9500 .
C38 H38 0.9500 .
C39 C40 1.383(7) .
C39 C44 1.405(7) .
C40 C41 1.405(8) .
C40 H40 0.9500 .
C41 C42 1.393(9) .
C41 H41 0.9500 .
C42 C43 1.369(9) .
C42 H42 0.9500 .
C43 C44 1.392(8) .
C43 H43 0.9500 .
C44 H44 0.9500 .
C45 H45A 0.9900 .
C45 H45B 0.9900 .
C46 C47 1.377(7) .
C46 C51 1.382(8) .
C47 C48 1.386(9) .
C47 H47 0.9500 .
C48 C49 1.367(11) .
C48 H48 0.9500 .
C49 C50 1.381(10) .
C49 H49 0.9500 .
C50 C51 1.403(8) .
C50 H50 0.9500 .
C51 H51 0.9500 .
C52 C53 1.387(7) .
C52 C57 1.399(7) .
C53 C54 1.396(8) .
C53 H53 0.9500 .
C54 C55 1.372(9) .
C54 H54 0.9500 .
C55 C56 1.370(8) .
C55 H55 0.9500 .
C56 C57 1.392(7) .
C56 H56 0.9500 .
C57 H57 0.9500 .
C58 C59 1.523(6) .
C58 H58A 0.9900 .
C58 H58B 0.9900 .
C59 C59 1.510(9) 2_776
C59 H59A 0.9900 .
C59 H59B 0.9900 .
C60 C65 1.392(7) .
C60 C61 1.393(6) .
C61 C62 1.380(7) .
C61 H61 0.9500 .
C62 C63 1.376(8) .
C62 H62 0.9500 .
C63 C64 1.376(8) .
C63 H63 0.9500 .
C64 C65 1.377(7) .
C64 H64 0.9500 .
C65 H65 0.9500 .
C66 C68 1.499(8) .
C66 C67 1.511(8) .
C66 C69 1.514(9) .
C67 H67A 0.9800 .
C67 H67B 0.9800 .
C67 H67C 0.9800 .
C68 H68A 0.9800 .
C68 H68B 0.9800 .
C68 H68C 0.9800 .
C69 H69A 0.9800 .
C69 H69B 0.9800 .
C69 H69C 0.9800 .
C74 C75 1.331(14) .
C74 C77 1.399(10) .
C74 C76 1.568(16) .
C75 H75A 0.9800 .
C75 H75B 0.9800 .
C75 H75C 0.9800 .
C76 H76A 0.9800 .
C76 H76B 0.9800 .
C76 H76C 0.9800 .
C77 H77A 0.9800 .
C77 H77B 0.9800 .
C77 H77C 0.9800 .
C78 C79 1.470(13) .
C79 H79A 0.9800 .
C79 H79B 0.9800 .
C79 H79C 0.9800 .

loop_
_geom_torsion_atom_site_label_1
_geom_torsion_atom_site_label_2
_geom_torsion_atom_site_label_3
_geom_torsion_atom_site_label_4
_geom_torsion
_geom_torsion_site_symmetry_4
C9 P1 C3 P2 -176.1(2) .
C15 P1 C3 P2 75.5(3) .
Cu1 P1 C3 P2 -51.1(3) .
C21 P2 C3 P1 161.8(3) .
C4 P2 C3 P1 -91.9(3) .
Cu3 P2 C3 P1 30.6(3) .
C21 P2 C4 C5 -70.7(4) .
C3 P2 C4 C5 -176.9(3) .
Cu3 P2 C4 C5 56.9(4) .
P2 C4 C5 C6 -123.0(4) .
C4 C5 C6 C7 56.9(5) .
C5 C6 C7 P3 46.7(5) .
C27 P3 C7 C6 60.8(4) .
C8 P3 C7 C6 168.7(3) .
Cu3 P3 C7 C6 -72.3(4) .
C27 P3 C8 P4 -84.0(3) .
C7 P3 C8 P4 169.2(2) .
Cu3 P3 C8 P4 43.6(3) .
C39 P4 C8 P3 -166.6(2) .
C33 P4 C8 P3 83.7(3) .
Cu2 P4 C8 P3 -45.7(3) .
C15 P1 C9 C14 -45.6(4) .
C3 P1 C9 C14 -153.2(4) .
Cu1 P1 C9 C14 80.5(4) .
C15 P1 C9 C10 146.8(4) .
C3 P1 C9 C10 39.3(5) .
Cu1 P1 C9 C10 -87.0(4) .
C14 C9 C10 C11 1.9(8) .
P1 C9 C10 C11 169.4(4) .
C9 C10 C11 C12 -0.3(9) .
C10 C11 C12 C13 -1.3(10) .
C11 C12 C13 C14 1.3(10) .
C12 C13 C14 C9 0.4(9) .
C10 C9 C14 C13 -2.0(8) .
P1 C9 C14 C13 -169.8(5) .
C9 P1 C15 C20 128.2(4) .
C3 P1 C15 C20 -123.3(4) .
Cu1 P1 C15 C20 3.4(4) .
C9 P1 C15 C16 -55.2(4) .
C3 P1 C15 C16 53.3(4) .
Cu1 P1 C15 C16 179.9(3) .
C20 C15 C16 C17 1.1(7) .
P1 C15 C16 C17 -175.5(4) .
C15 C16 C17 C18 -0.4(8) .
C16 C17 C18 C19 -0.7(9) .
C17 C18 C19 C20 1.2(8) .
C18 C19 C20 C15 -0.5(7) .
C16 C15 C20 C19 -0.7(7) .
P1 C15 C20 C19 176.0(4) .
C4 P2 C21 C22 -73.2(5) .
C3 P2 C21 C22 35.0(5) .
Cu3 P2 C21 C22 164.6(4) .
C4 P2 C21 C26 103.4(5) .
C3 P2 C21 C26 -148.4(5) .
Cu3 P2 C21 C26 -18.8(6) .
C26 C21 C22 C23 1.2(10) .
P2 C21 C22 C23 177.8(5) .
C21 C22 C23 C24 -2.5(11) .
C22 C23 C24 C25 1.9(13) .
C23 C24 C25 C26 0.0(15) .
C22 C21 C26 C25 0.6(12) .
P2 C21 C26 C25 -176.2(7) .
C24 C25 C26 C21 -1.2(15) .
C7 P3 C27 C28 -128.2(4) .
C8 P3 C27 C28 128.7(4) .
Cu3 P3 C27 C28 5.8(5) .
C7 P3 C27 C32 51.3(5) .
C8 P3 C27 C32 -51.9(5) .
Cu3 P3 C27 C32 -174.8(4) .
C32 C27 C28 C29 -0.2(9) .
P3 C27 C28 C29 179.3(5) .
C27 C28 C29 C30 2.0(10) .
C28 C29 C30 C31 -3.2(10) .
C29 C30 C31 C32 2.6(10) .
C28 C27 C32 C31 -0.4(8) .
P3 C27 C32 C31 -179.9(5) .
C30 C31 C32 C27 -0.8(10) .
C39 P4 C33 C38 -41.5(5) .
C8 P4 C33 C38 68.7(4) .
Cu2 P4 C33 C38 -169.2(3) .
C39 P4 C33 C34 137.9(4) .
C8 P4 C33 C34 -111.8(4) .
Cu2 P4 C33 C34 10.2(4) .
C38 C33 C34 C35 -0.9(8) .
P4 C33 C34 C35 179.6(4) .
C33 C34 C35 C36 0.0(9) .
C34 C35 C36 C37 0.7(10) .
C35 C36 C37 C38 -0.5(10) .
C36 C37 C38 C33 -0.4(9) .
C34 C33 C38 C37 1.2(8) .
P4 C33 C38 C37 -179.4(4) .
C33 P4 C39 C40 110.7(5) .
C8 P4 C39 C40 2.5(5) .
Cu2 P4 C39 C40 -116.5(4) .
C33 P4 C39 C44 -73.4(4) .
C8 P4 C39 C44 178.3(4) .
Cu2 P4 C39 C44 59.3(4) .
C44 C39 C40 C41 1.4(8) .
P4 C39 C40 C41 177.3(5) .
C39 C40 C41 C42 -2.1(10) .
C40 C41 C42 C43 1.4(10) .
C41 C42 C43 C44 -0.1(10) .
C42 C43 C44 C39 -0.6(9) .
C40 C39 C44 C43 -0.1(8) .
P4 C39 C44 C43 -176.2(5) .
C60 P6 C45 P5 -178.5(2) .
C58 P6 C45 P5 72.7(3) .
Cu2 P6 C45 P5 -47.3(3) .
C46 P5 C45 P6 153.4(2) .
C52 P5 C45 P6 -98.1(3) .
Cu1 P5 C45 P6 25.9(3) .
C52 P5 C46 C47 -3.3(5) .
C45 P5 C46 C47 107.1(5) .
Cu1 P5 C46 C47 -128.3(4) .
C52 P5 C46 C51 174.4(4) .
C45 P5 C46 C51 -75.2(4) .
Cu1 P5 C46 C51 49.4(4) .
C51 C46 C47 C48 -0.7(9) .
P5 C46 C47 C48 177.0(5) .
C46 C47 C48 C49 -0.5(11) .
C47 C48 C49 C50 1.3(12) .
C48 C49 C50 C51 -0.9(11) .
C47 C46 C51 C50 1.1(8) .
P5 C46 C51 C50 -176.7(4) .
C49 C50 C51 C46 -0.3(9) .
C46 P5 C52 C53 87.0(5) .
C45 P5 C52 C53 -20.8(5) .
Cu1 P5 C52 C53 -145.0(5) .
C46 P5 C52 C57 -92.6(4) .
C45 P5 C52 C57 159.5(4) .
Cu1 P5 C52 C57 35.4(4) .
C57 C52 C53 C54 1.6(9) .
P5 C52 C53 C54 -178.1(5) .
C52 C53 C54 C55 -2.0(11) .
C53 C54 C55 C56 1.4(11) .
C54 C55 C56 C57 -0.4(10) .
C55 C56 C57 C52 0.1(8) .
C53 C52 C57 C56 -0.7(8) .
P5 C52 C57 C56 179.0(4) .
C60 P6 C58 C59 -39.8(4) .
C45 P6 C58 C59 70.9(4) .
Cu2 P6 C58 C59 -168.1(3) .
P6 C58 C59 C59 -177.0(5) 2_776
C45 P6 C60 C65 -17.9(5) .
C58 P6 C60 C65 92.2(4) .
Cu2 P6 C60 C65 -145.0(4) .
C45 P6 C60 C61 164.0(4) .
C58 P6 C60 C61 -85.9(4) .
Cu2 P6 C60 C61 37.0(4) .
C65 C60 C61 C62 -0.6(7) .
P6 C60 C61 C62 177.6(4) .
C60 C61 C62 C63 0.1(8) .
C61 C62 C63 C64 0.2(9) .
C62 C63 C64 C65 -0.1(9) .
C63 C64 C65 C60 -0.5(8) .
C61 C60 C65 C64 0.8(7) .
P6 C60 C65 C64 -177.3(4) .
